data_2016992
loop_
_publ_author_name
'Franklin, S.'
'Balasubramanian, T.'

_publ_section_title
;
 Salts of maleic and fumaric acids with oxine: the role of isomeric
 acids in hydrogen-bonding patterns
;
_journal_coeditor_code SU3028
_journal_issue 2
_journal_name_full 'Acta Crystallographica Section C'
_journal_page_first o58
_journal_page_last o61
_journal_paper_doi 10.1107/S0108270108044132
_journal_volume 65
_journal_year 2009
_chemical_formula_iupac 'C9 H8 N O + , C4 H3 O4 -'
_chemical_formula_moiety 'C9 H8 N O + , C4 H3 O4 -'
_chemical_formula_sum 'C13 H11 N O5'
_chemical_formula_weight 261.23
_chemical_name_systematic
;
8-hydroxyquinolinium hydrogen fumarate
;
_space_group_IT_number 2
_symmetry_cell_setting triclinic
_symmetry_space_group_name_Hall '-P 1'
_symmetry_space_group_name_H-M 'P -1'
_atom_sites_solution_hydrogens geom
_atom_sites_solution_primary direct
_atom_sites_solution_secondary difmap
_cell_angle_alpha 79.349(2)
_cell_angle_beta 74.994(2)
_cell_angle_gamma 89.337(2)
_cell_formula_units_Z 2
_cell_length_a 7.3282(3)
_cell_length_b 7.4363(3)
_cell_length_c 11.5680(5)
_cell_measurement_reflns_used 6825
_cell_measurement_temperature 273
_cell_measurement_theta_max 33.0
_cell_measurement_theta_min 2.80
_cell_volume 597.97(4)
_computing_cell_refinement 'APEX2 and SAINT (Bruker, 2004)'
_computing_data_collection 'APEX2 (Bruker, 2004)'
_computing_data_reduction 'SAINT and XPREP (Bruker, 2004)'
_computing_molecular_graphics
;
ORTEP-3 for Windows (Farrugia, 1997) and Mercury (Macrae <i>et al.</i>,
2006)
;
_computing_publication_material 'PLATON (Spek, 2003)'
_computing_structure_refinement 'SHELXL97 (Sheldrick, 2008)'
_computing_structure_solution 'SHELXS97 (Sheldrick, 2008)'
_diffrn_ambient_temperature 273
_diffrn_measured_fraction_theta_full 0.993
_diffrn_measured_fraction_theta_max 0.962
_diffrn_measurement_device_type 'Bruker Kappa APEXII CCD'
_diffrn_measurement_method '\w and \f'
_diffrn_radiation_type MoK\a
_diffrn_radiation_wavelength 0.71073
_diffrn_reflns_av_R_equivalents 0.0254
_diffrn_reflns_av_sigmaI/netI 0.0250
_diffrn_reflns_limit_h_max 11
_diffrn_reflns_limit_h_min -10
_diffrn_reflns_limit_k_max 11
_diffrn_reflns_limit_k_min -11
_diffrn_reflns_limit_l_max 17
_diffrn_reflns_limit_l_min -17
_diffrn_reflns_number 15682
_diffrn_reflns_reduction_process
;
;
_diffrn_reflns_theta_full 25.00
_diffrn_reflns_theta_max 33.27
_diffrn_reflns_theta_min 2.79
_diffrn_standards_decay_% 0
_diffrn_standards_number 0
_exptl_absorpt_coefficient_mu 0.113
_exptl_absorpt_correction_T_max 0.982
_exptl_absorpt_correction_T_min 0.967
_exptl_absorpt_correction_type multi-scan
_exptl_absorpt_process_details '(SADABS; Bruker, 1999)'
_exptl_crystal_colour yellow
_exptl_crystal_density_diffrn 1.451
_exptl_crystal_density_method 'not measured'
_exptl_crystal_description block
_exptl_crystal_F_000 272
_exptl_crystal_size_max 0.300
_exptl_crystal_size_mid 0.200
_exptl_crystal_size_min 0.160
_refine_diff_density_max 0.453
_refine_diff_density_min -0.239
_refine_ls_extinction_method none
_refine_ls_goodness_of_fit_ref 1.065
_refine_ls_hydrogen_treatment constr
_refine_ls_matrix_type full
_refine_ls_number_parameters 172
_refine_ls_number_reflns 4437
_refine_ls_number_restraints 0
_refine_ls_restrained_S_all 1.065
_refine_ls_R_factor_all 0.0756
_refine_ls_R_factor_gt 0.0467
_refine_ls_shift/su_max 0.000
_refine_ls_shift/su_mean 0.000
_refine_ls_structure_factor_coef Fsqd
_refine_ls_weighting_details 'calc w = 1/[\s^2^(Fo^2^)+(0.0668P)^2^+0.1700P] where P=(Fo^2^+2Fc^2^)/3'
_refine_ls_weighting_scheme calc
_refine_ls_wR_factor_gt 0.1275
_refine_ls_wR_factor_ref 0.1524
_reflns_number_gt 3049
_reflns_number_total 4437
_reflns_threshold_expression I>2\s(I)
_cod_data_source_file su3028.cif
_cod_data_source_block II
_cod_database_code 2016992
_cod_database_fobs_code 2016992

loop_
_symmetry_equiv_pos_site_id
_symmetry_equiv_pos_as_xyz
1 x,y,z
2 -x,-y,-z

loop_
_atom_site_aniso_label
_atom_site_aniso_U_11
_atom_site_aniso_U_22
_atom_site_aniso_U_33
_atom_site_aniso_U_12
_atom_site_aniso_U_13
_atom_site_aniso_U_23
O8 0.0366(5) 0.0657(7) 0.0315(5) -0.0089(4) -0.0105(4) -0.0115(4)
N1 0.0337(5) 0.0318(5) 0.0290(5) -0.0024(4) -0.0094(4) -0.0044(4)
C2 0.0434(7) 0.0379(7) 0.0288(6) 0.0004(5) -0.0107(5) -0.0035(5)
C3 0.0482(8) 0.0484(8) 0.0356(7) 0.0015(6) -0.0209(6) -0.0070(6)
C4 0.0377(7) 0.0431(7) 0.0442(7) 0.0015(5) -0.0196(6) -0.0093(6)
C5 0.0302(6) 0.0486(8) 0.0436(7) -0.0007(5) -0.0070(5) -0.0093(6)
C6 0.0359(7) 0.0512(8) 0.0340(6) -0.0013(6) -0.0003(5) -0.0060(6)
C7 0.0398(7) 0.0440(7) 0.0275(6) 0.0014(5) -0.0079(5) -0.0078(5)
C8 0.0337(6) 0.0322(6) 0.0291(5) 0.0011(4) -0.0098(4) -0.0078(4)
C9 0.0314(5) 0.0255(5) 0.0279(5) 0.0017(4) -0.0085(4) -0.0060(4)
C10 0.0319(6) 0.0312(6) 0.0355(6) 0.0027(4) -0.0117(5) -0.0077(5)
O1 0.0468(5) 0.0293(4) 0.0273(4) -0.0067(4) -0.0099(4) -0.0020(3)
O2 0.0856(8) 0.0225(4) 0.0293(5) -0.0018(5) -0.0117(5) -0.0068(3)
O3 0.1402(14) 0.0302(5) 0.0404(6) -0.0044(7) 0.0205(7) -0.0007(5)
O4 0.0610(6) 0.0217(4) 0.0323(5) 0.0022(4) -0.0079(4) -0.0060(3)
C11 0.0392(6) 0.0210(5) 0.0272(5) -0.0015(4) -0.0096(4) -0.0039(4)
C12 0.0409(6) 0.0213(5) 0.0297(5) 0.0002(4) -0.0094(5) -0.0075(4)
C13 0.0639(9) 0.0221(5) 0.0298(6) 0.0016(5) -0.0084(6) -0.0071(4)
C14 0.0535(8) 0.0222(5) 0.0300(6) 0.0001(5) -0.0068(5) -0.0040(4)

loop_
_atom_site_type_symbol
_atom_site_label
_atom_site_fract_x
_atom_site_fract_y
_atom_site_fract_z
_atom_site_U_iso_or_equiv
_atom_site_thermal_displace_type
_atom_site_calc_flag
_atom_site_refinement_flags
_atom_site_occupancy
O O8 0.35340(14) 0.84094(17) 0.53120(9) 0.0439(3) Uani . . 1.000
N N1 0.25392(15) 0.85725(15) 0.32353(9) 0.0314(3) Uani . . 1.000
C C2 0.2160(2) 0.86895(19) 0.21670(12) 0.0368(4) Uani . . 1.000
C C3 0.0373(2) 0.8185(2) 0.21063(13) 0.0423(4) Uani . . 1.000
C C4 -0.0991(2) 0.7580(2) 0.31579(14) 0.0399(4) Uani . . 1.000
C C5 -0.1962(2) 0.6898(2) 0.54225(14) 0.0412(4) Uani . . 1.000
C C6 -0.1473(2) 0.6891(2) 0.64845(13) 0.0423(4) Uani . . 1.000
C C7 0.0359(2) 0.7400(2) 0.64921(12) 0.0371(4) Uani . . 1.000
C C8 0.17279(18) 0.79266(17) 0.54205(11) 0.0311(3) Uani . . 1.000
C C9 0.12277(17) 0.79750(16) 0.43155(10) 0.0280(3) Uani . . 1.000
C C10 -0.06041(18) 0.74554(17) 0.43036(12) 0.0322(3) Uani . . 1.000
O O1 0.58773(14) 0.06213(12) 0.27497(8) 0.0348(3) Uani . . 1.000
O O2 0.66839(18) 0.07780(12) 0.07461(9) 0.0461(3) Uani . . 1.000
O O3 0.8069(3) 0.74935(16) -0.07584(12) 0.0793(5) Uani . . 1.000
O O4 0.65185(16) 0.73101(12) 0.11737(8) 0.0390(3) Uani . . 1.000
C C11 0.63628(18) 0.14898(15) 0.16694(11) 0.0290(3) Uani . . 1.000
C C12 0.65203(18) 0.35315(15) 0.14914(11) 0.0302(3) Uani . . 1.000
C C13 0.7118(2) 0.45877(17) 0.04200(12) 0.0390(4) Uani . . 1.000
C C14 0.7287(2) 0.66130(17) 0.02162(12) 0.0361(4) Uani . . 1.000
H H1 0.36510 0.90390 0.32450 0.0380 Uiso . R 1.000
H H2 0.30930 0.91120 0.14530 0.0440 Uiso calc R 1.000
H H3 0.01090 0.82580 0.13550 0.0510 Uiso calc R 1.000
H H4 -0.21900 0.72460 0.31200 0.0480 Uiso calc R 1.000
H H5 -0.31800 0.65380 0.54380 0.0490 Uiso calc R 1.000
H H6 -0.23790 0.65390 0.72220 0.0510 Uiso calc R 1.000
H H7 0.06490 0.73820 0.72310 0.0450 Uiso calc R 1.000
H H8 0.36890 0.86930 0.60210 0.0660 Uiso . R 1.000
H H4A 0.65960 0.85920 0.09920 0.0590 Uiso . R 1.000
H H12 0.61770 0.40760 0.21750 0.0360 Uiso calc R 1.000
H H13 0.74600 0.40310 -0.02580 0.0470 Uiso calc R 1.000

loop_
_atom_type_symbol
_atom_type_description
_atom_type_scat_dispersion_real
_atom_type_scat_dispersion_imag
_atom_type_scat_source
O O 0.0106 0.0060 'International Tables Vol C Tables 4.2.6.8 and 6.1.1.4'
N N 0.0061 0.0033 'International Tables Vol C Tables 4.2.6.8 and 6.1.1.4'
H H 0.0000 0.0000 'International Tables Vol C Tables 4.2.6.8 and 6.1.1.4'
C C 0.0033 0.0016 'International Tables Vol C Tables 4.2.6.8 and 6.1.1.4'

loop_
_geom_angle_atom_site_label_1
_geom_angle_atom_site_label_2
_geom_angle_atom_site_label_3
_geom_angle_site_symmetry_1
_geom_angle_site_symmetry_2
_geom_angle_site_symmetry_3
_geom_angle
_geom_angle_publ_flag
C8 O8 H8 . . . 112.00 no
C14 O4 H4A . . . 111.00 no
C2 N1 C9 . . . 122.71(12) no
C9 N1 H1 . . . 119.00 no
C2 N1 H1 . . . 118.00 no
N1 C2 C3 . . . 120.29(13) no
C2 C3 C4 . . . 119.43(13) no
C3 C4 C10 . . . 120.78(14) no
C6 C5 C10 . . . 119.36(14) no
C5 C6 C7 . . . 121.69(13) no
C6 C7 C8 . . . 120.63(13) no
O8 C8 C7 . . . 126.08(12) no
C7 C8 C9 . . . 118.16(12) no
O8 C8 C9 . . . 115.76(11) no
C8 C9 C10 . . . 121.38(11) no
N1 C9 C10 . . . 119.22(11) no
N1 C9 C8 . . . 119.39(12) no
C4 C10 C5 . . . 123.64(13) no
C4 C10 C9 . . . 117.58(12) no
C5 C10 C9 . . . 118.74(12) no
N1 C2 H2 . . . 120.00 no
C3 C2 H2 . . . 120.00 no
C4 C3 H3 . . . 120.00 no
C2 C3 H3 . . . 120.00 no
C3 C4 H4 . . . 120.00 no
C10 C4 H4 . . . 120.00 no
C10 C5 H5 . . . 120.00 no
C6 C5 H5 . . . 120.00 no
C5 C6 H6 . . . 119.00 no
C7 C6 H6 . . . 119.00 no
C8 C7 H7 . . . 120.00 no
C6 C7 H7 . . . 120.00 no
O1 C11 O2 . . . 124.89(11) no
O2 C11 C12 . . . 118.08(11) no
O1 C11 C12 . . . 117.01(10) no
C11 C12 C13 . . . 123.11(11) no
C12 C13 C14 . . . 124.28(12) no
O3 C14 C13 . . . 121.29(13) no
O4 C14 C13 . . . 114.37(11) no
O3 C14 O4 . . . 124.34(13) no
C11 C12 H12 . . . 118.00 no
C13 C12 H12 . . . 118.00 no
C12 C13 H13 . . . 118.00 no
C14 C13 H13 . . . 118.00 no

loop_
_geom_bond_atom_site_label_1
_geom_bond_atom_site_label_2
_geom_bond_site_symmetry_1
_geom_bond_site_symmetry_2
_geom_bond_distance
_geom_bond_publ_flag
O8 C8 . . 1.3434(17) no
O8 H8 . . 0.9200 no
O1 C11 . . 1.2578(15) no
O2 C11 . . 1.2459(15) no
O3 C14 . . 1.1956(19) no
O4 C14 . . 1.3020(16) no
O4 H4A . . 0.9400 no
N1 C9 . . 1.3658(15) no
N1 C2 . . 1.3227(17) no
N1 H1 . . 0.8900 no
C2 C3 . . 1.389(2) no
C3 C4 . . 1.364(2) no
C4 C10 . . 1.412(2) no
C5 C6 . . 1.365(2) no
C5 C10 . . 1.408(2) no
C6 C7 . . 1.402(2) no
C7 C8 . . 1.3719(19) no
C8 C9 . . 1.4124(17) no
C9 C10 . . 1.4054(19) no
C2 H2 . . 0.9300 no
C3 H3 . . 0.9300 no
C4 H4 . . 0.9300 no
C5 H5 . . 0.9300 no
C6 H6 . . 0.9300 no
C7 H7 . . 0.9300 no
C11 C12 . . 1.4957(16) no
C12 C13 . . 1.3084(18) no
C13 C14 . . 1.4823(18) no
C12 H12 . . 0.9300 no
C13 H13 . . 0.9300 no

loop_
_geom_contact_atom_site_label_1
_geom_contact_atom_site_label_2
_geom_contact_distance
_geom_contact_site_symmetry_1
_geom_contact_site_symmetry_2
_geom_contact_publ_flag
O1 C8 3.3969(16) . 2_666 no
O1 O8 3.1729(14) . 1_545 no
O1 N1 2.7711(15) . 1_545 no
O1 C2 3.3672(18) . 1_545 no
O1 C4 3.2636(18) . 1_645 no
O1 O8 2.6151(14) . 2_666 no
O2 C2 3.2042(17) . 2_665 no
O2 C3 3.3980(18) . 2_665 no
O2 C14 3.2701(16) . 1_545 no
O2 O4 2.5327(13) . 1_545 no
O3 C7 3.2019(19) . 1_654 no
O3 C3 3.372(2) . 2_675 no
O3 C6 3.234(2) . 1_654 no
O3 C2 3.0267(19) . 2_675 no
O4 C2 3.3217(19) . . no
O4 C4 3.3148(19) . 1_655 no
O4 O2 2.5327(13) . 1_565 no
O4 C3 3.3832(19) . 1_655 no
O4 C11 3.2587(15) . 1_565 no
O8 O8 3.0687(17) . 2_676 no
O8 O1 2.6151(14) . 2_666 no
O8 O1 3.1729(14) . 1_565 no
O8 N1 2.6673(14) . . no
O1 H4 2.8900 . 1_645 no
O1 H4A 2.6900 . 1_545 no
O1 H1 1.9200 . 1_545 no
O1 H8 1.7000 . 2_666 no
O2 H3 2.9000 . 2_665 no
O2 H2 2.4900 . 2_665 no
O2 H2 2.7800 . 1_545 no
O2 H13 2.4900 . . no
O2 H4A 1.6000 . 1_545 no
O3 H7 2.6000 . 1_654 no
O3 H2 2.7000 . 2_675 no
O3 H6 2.6600 . 1_654 no
O4 H12 2.4500 . . no
O4 H2 2.8000 . . no
O4 H3 2.8000 . 1_655 no
O4 H4 2.6500 . 1_655 no
O8 H5 2.7900 . 1_655 no
O8 H8 2.9000 . 2_676 no
O8 H1 2.3300 . . no
N1 C11 3.4494(17) . 1_565 no
N1 O1 2.7711(15) . 1_565 no
N1 O8 2.6673(14) . . no
C2 O4 3.3217(19) . . no
C2 O3 3.0267(19) . 2_675 no
C2 C11 3.597(2) . 1_565 no
C2 O2 3.2042(17) . 2_665 no
C2 O1 3.3672(18) . 1_565 no
C3 O3 3.372(2) . 2_675 no
C3 O4 3.3832(19) . 1_455 no
C3 O2 3.3980(18) . 2_665 no
C4 O1 3.2636(18) . 1_465 no
C4 O4 3.3148(19) . 1_455 no
C6 O3 3.234(2) . 1_456 no
C7 O3 3.2019(19) . 1_456 no
C8 C10 3.5744(18) . 2_576 no
C8 O1 3.3969(16) . 2_666 no
C10 C8 3.5744(18) . 2_576 no
C11 C2 3.597(2) . 1_545 no
C11 N1 3.4494(17) . 1_545 no
C11 O4 3.2587(15) . 1_545 no
C13 C13 3.501(2) . 2_665 no
C14 O2 3.2701(16) . 1_565 no
C3 H13 3.0500 . 2_665 no
C11 H1 2.7500 . 1_545 no
C11 H7 3.0000 . 2_666 no
C11 H2 3.0800 . 1_545 no
C11 H4A 2.4200 . 1_545 no
C11 H8 2.6400 . 2_666 no
C12 H8 3.0100 . 2_666 no
C12 H6 3.0100 . 2_566 no
C12 H7 2.8500 . 2_666 no
C14 H3 3.0900 . 1_655 no
H1 O1 1.9200 . 1_565 no
H1 C11 2.7500 . 1_565 no
H1 O8 2.3300 . . no
H2 O2 2.7800 . 1_565 no
H2 C11 3.0800 . 1_565 no
H2 H4A 2.5200 . . no
H2 O2 2.4900 . 2_665 no
H2 O3 2.7000 . 2_675 no
H2 O4 2.8000 . . no
H3 O4 2.8000 . 1_455 no
H3 C14 3.0900 . 1_455 no
H3 O2 2.9000 . 2_665 no
H4 O4 2.6500 . 1_455 no
H4 O1 2.8900 . 1_465 no
H4 H5 2.5400 . . no
H4A H2 2.5200 . . no
H4A C11 2.4200 . 1_565 no
H4A O2 1.6000 . 1_565 no
H4A O1 2.6900 . 1_565 no
H5 O8 2.7900 . 1_455 no
H5 H4 2.5400 . . no
H6 C12 3.0100 . 2_566 no
H6 O3 2.6600 . 1_456 no
H7 H8 2.4100 . . no
H7 O3 2.6000 . 1_456 no
H7 C11 3.0000 . 2_666 no
H7 C12 2.8500 . 2_666 no
H8 H7 2.4100 . . no
H8 O1 1.7000 . 2_666 no
H8 O8 2.9000 . 2_676 no
H8 C11 2.6400 . 2_666 no
H8 C12 3.0100 . 2_666 no
H12 O4 2.4500 . . no
H13 O2 2.4900 . . no
H13 C3 3.0500 . 2_665 no

loop_
_geom_hbond_atom_site_label_D
_geom_hbond_atom_site_label_H
_geom_hbond_atom_site_label_A
_geom_hbond_site_symmetry_A
_geom_hbond_distance_DH
_geom_hbond_distance_HA
_geom_hbond_distance_DA
_geom_hbond_angle_DHA
_geom_hbond_publ_flag
N1 H1 O1 1_565 0.8900 1.9200 2.7711(15) 159.00 yes
N1 H1 O8 . 0.8900 2.3300 2.6673(14) 102.00 yes
O4 H4A O2 1_565 0.9400 1.6000 2.5327(13) 177.00 yes
O8 H8 O1 2_666 0.9200 1.7000 2.6151(14) 175.00 yes
C2 H2 O2 2_665 0.9300 2.4900 3.2042(17) 133.00 yes
C12 H12 O4 . 0.9300 2.4500 2.7657(15) 100.00 yes
C13 H13 O2 . 0.9300 2.4900 2.7988(16) 100.00 yes

loop_
_geom_torsion_atom_site_label_1
_geom_torsion_atom_site_label_2
_geom_torsion_atom_site_label_3
_geom_torsion_atom_site_label_4
_geom_torsion_site_symmetry_1
_geom_torsion_site_symmetry_2
_geom_torsion_site_symmetry_3
_geom_torsion_site_symmetry_4
_geom_torsion
_geom_torsion_publ_flag
C9 N1 C2 C3 . . . . -0.4(2) no
C2 N1 C9 C8 . . . . -178.60(13) no
C2 N1 C9 C10 . . . . 0.14(19) no
N1 C2 C3 C4 . . . . 0.5(2) no
C2 C3 C4 C10 . . . . -0.2(2) no
C3 C4 C10 C5 . . . . 177.92(14) no
C3 C4 C10 C9 . . . . 0.0(2) no
C10 C5 C6 C7 . . . . -1.0(2) no
C6 C5 C10 C4 . . . . -177.38(14) no
C6 C5 C10 C9 . . . . 0.6(2) no
C5 C6 C7 C8 . . . . 0.0(2) no
C6 C7 C8 O8 . . . . -178.69(14) no
C6 C7 C8 C9 . . . . 1.2(2) no
O8 C8 C9 N1 . . . . -2.98(18) no
O8 C8 C9 C10 . . . . 178.31(12) no
C7 C8 C9 N1 . . . . 177.09(12) no
C7 C8 C9 C10 . . . . -1.63(19) no
N1 C9 C10 C4 . . . . 0.08(19) no
N1 C9 C10 C5 . . . . -177.97(12) no
C8 C9 C10 C4 . . . . 178.80(12) no
C8 C9 C10 C5 . . . . 0.75(19) no
O1 C11 C12 C13 . . . . 175.86(14) no
O2 C11 C12 C13 . . . . -5.5(2) no
C11 C12 C13 C14 . . . . 179.94(14) no
C12 C13 C14 O3 . . . . 170.10(18) no
C12 C13 C14 O4 . . . . -10.1(2) no

loop_
_cod_related_entry_id
_cod_related_entry_database
_cod_related_entry_code
1 ChemSpider 30654143
